data_7134536
loop_
_publ_author_name
'Wei, Ying'
'Zhou, Jie'
'Zhou, Lin'
'Wei, Zhenhong'

_publ_section_title
;
 Three antimony-based organic--inorganic hybrid perovskites
 (1,4-3.2.2-H2dabcn)SbX5 (X = Cl, Br, I) show progressively decreasing
 phase transition temperatures and bandgaps
;
_journal_issue 47
_journal_name_full 'Chemical Communications'
_journal_page_first 8600
_journal_page_last 8603
_journal_paper_doi 10.1039/D5CC01861G
_journal_volume 61
_journal_year 2025
_chemical_absolute_configuration ad
_chemical_formula_moiety 'Cl5 Sb, C7 H16 N2'
_chemical_formula_sum 'C7 H15 Cl5 N2 Sb'
_chemical_formula_weight 426.21
_space_group_crystal_system orthorhombic
_space_group_IT_number 19
_space_group_name_Hall 'P 2ac 2ab'
_space_group_name_H-M_alt 'P 21 21 21'
_atom_sites_solution_hydrogens geom
_atom_sites_solution_primary dual
_atom_sites_solution_secondary difmap
_audit_creation_date 2025-03-27
_audit_creation_method
;
Olex2 1.2
(compiled 2018.05.29 svn.r3508 for OlexSys, GUI svn.r5506)
;
_audit_update_record
;
2025-03-27 deposited with the CCDC.	2025-05-09 downloaded from the CCDC.
;
_cell_angle_alpha 90.00
_cell_angle_beta 90.00
_cell_angle_gamma 90.00
_cell_formula_units_Z 4
_cell_length_a 8.5619(2)
_cell_length_b 11.9096(2)
_cell_length_c 13.6606(4)
_cell_measurement_reflns_used 9993
_cell_measurement_temperature 298(2)
_cell_measurement_theta_max 28.200
_cell_measurement_theta_min 2.930
_cell_volume 1392.96(6)
_computing_cell_refinement 'SAINT V8.40B (?, 2016)'
_computing_data_reduction 'SAINT V8.40B (?, 2016)'
_computing_molecular_graphics 'Olex2 (Dolomanov et al., 2009)'
_computing_publication_material 'Olex2 (Dolomanov et al., 2009)'
_computing_structure_refinement 'XL (Sheldrick, 2008)'
_computing_structure_solution 'ShelXT (Sheldrick, 2015)'
_diffrn_ambient_temperature 298.0
_diffrn_measured_fraction_theta_full 1.000
_diffrn_measured_fraction_theta_max 1.000
_diffrn_measurement_device_type 'CCD area detector'
_diffrn_measurement_method 'phi and omega scans'
_diffrn_radiation_monochromator graphite
_diffrn_radiation_type MoK\a
_diffrn_radiation_wavelength 0.71073
_diffrn_reflns_av_R_equivalents 0.0716
_diffrn_reflns_av_unetI/netI 0.0280
_diffrn_reflns_limit_h_max 11
_diffrn_reflns_limit_h_min -11
_diffrn_reflns_limit_k_max 15
_diffrn_reflns_limit_k_min -15
_diffrn_reflns_limit_l_max 18
_diffrn_reflns_limit_l_min -18
_diffrn_reflns_number 38687
_diffrn_reflns_theta_full 28.29
_diffrn_reflns_theta_max 28.29
_diffrn_reflns_theta_min 2.27
_diffrn_source 'fine-focus sealed tube'
_exptl_absorpt_coefficient_mu 2.912
_exptl_absorpt_correction_T_max 0.7457
_exptl_absorpt_correction_T_min 0.6686
_exptl_absorpt_correction_type none
_exptl_absorpt_process_details
'SADABS-2016/2 (Bruker,2016/2) was used for absorption correction. wR2(int) was 0.0926 before and 0.0694 after correction. The Ratio of minimum to maximum transmission is 0.8966. The \l/2 correction factor is Not present.'
_exptl_crystal_density_diffrn 2.032
_exptl_crystal_density_method 'not measured'
_exptl_crystal_F_000 828
_refine_diff_density_max 1.849
_refine_diff_density_min -1.106
_refine_diff_density_rms 0.098
_refine_ls_abs_structure_details 'Flack H D (1983), Acta Cryst. A39, 876-881'
_refine_ls_abs_structure_Flack -0.02(3)
_refine_ls_extinction_coef 0.0010(4)
_refine_ls_extinction_expression Fc^*^=kFc[1+0.001xFc^2^\l^3^/sin(2\q)]^-1/4^
_refine_ls_extinction_method SHELXL
_refine_ls_goodness_of_fit_ref 1.043
_refine_ls_hydrogen_treatment constr
_refine_ls_matrix_type full
_refine_ls_number_parameters 137
_refine_ls_number_reflns 3462
_refine_ls_number_restraints 137
_refine_ls_restrained_S_all 1.109
_refine_ls_R_factor_all 0.0314
_refine_ls_R_factor_gt 0.0289
_refine_ls_shift/su_max 0.001
_refine_ls_shift/su_mean 0.000
_refine_ls_structure_factor_coef Fsqd
_refine_ls_weighting_details 'calc w=1/[\s^2^(Fo^2^)+(0.0306P)^2^+2.7754P] where P=(Fo^2^+2Fc^2^)/3'
_refine_ls_weighting_scheme calc
_refine_ls_wR_factor_gt 0.0713
_refine_ls_wR_factor_ref 0.0728
_reflns_number_gt 3291
_reflns_number_total 3462
_reflns_threshold_expression >2sigma(I)
_cod_data_source_file d5cc01861g2.cif
_cod_data_source_block 1746
_cod_depositor_comments 'Adding full bibliography for 7134531--7134536.cif.'
_cod_database_code 7134536
_olex2_refinement_description
;
1. Fixed Uiso
 At 1.2 times of:
  All C(H) groups, All C(H,H) groups, All N(H) groups, All N(H,H) groups
2. Rigid bond restraints
 C00F, N007, C009, C00A, C00C, C008, C00B, C00E, N00G
 with sigma for 1-2 distances of 0.01 and sigma for 1-3 distances of 0.01
3. Uiso/Uaniso restraints and constraints
C00F \\sim N007 \\sim C009 \\sim C00A \\sim C00C \\sim C008 \\sim C00B \\sim
C00E \\sim N00G: within 2A with sigma of 0.01 and sigma for terminal atoms of
0.02
Uanis(N00G) \\sim Ueq, Uanis(N007) \\sim Ueq, Uanis(C009) \\sim Ueq,
Uanis(C00A) \\sim Ueq, Uanis(C00C) \\sim Ueq, Uanis(C008) \\sim Ueq,
Uanis(C00B) \\sim Ueq, Uanis(C00E) \\sim Ueq, Uanis(C00F) \\sim Ueq: with sigma
of 0.01 and sigma for terminal atoms of 0.02
4.a Ternary CH refined with riding coordinates:
 N007(H007), C00F(H00M)
4.b Secondary CH2 refined with riding coordinates:
 C008(H00A,H00B), C009(H00C,H00D), C00A(H00E,H00F), C00B(H00G,H00H), C00C(H00I,
 H00J), C00E(H00K,H00L), N00G(H00N,H00O)
;
_olex2_submission_special_instructions 'No special instructions were received'

loop_
_space_group_symop_id
_space_group_symop_operation_xyz
1 'x, y, z'
2 '-x+1/2, -y, z+1/2'
3 '-x, y+1/2, -z+1/2'
4 'x+1/2, -y+1/2, -z'

loop_
_atom_site_label
_atom_site_type_symbol
_atom_site_fract_x
_atom_site_fract_y
_atom_site_fract_z
_atom_site_U_iso_or_equiv
_atom_site_adp_type
_atom_site_occupancy
_atom_site_calc_flag
_atom_site_disorder_assembly
_atom_site_disorder_group
_atom_site_refinement_flags_posn
_atom_site_refinement_flags_adp
Sb01 Sb 0.23153(3) 0.38330(2) 0.56762(2) 0.02692(9) Uani 1 d . . . .
Cl02 Cl 0.26860(15) 0.28406(10) 0.74868(9) 0.0409(3) Uani 1 d . . . .
Cl03 Cl 0.42778(16) 0.52014(12) 0.61822(13) 0.0493(4) Uani 1 d . . . .
Cl04 Cl 0.22618(18) 0.47628(13) 0.40277(10) 0.0504(3) Uani 1 d . . . .
Cl05 Cl 0.0076(2) 0.52331(16) 0.63242(13) 0.0568(4) Uani 1 d . . . .
Cl06 Cl 0.4522(2) 0.25437(17) 0.50427(14) 0.0642(5) Uani 1 d . . . .
N007 N 0.8960(4) 0.6141(4) 0.3127(3) 0.0353(8) Uani 1 d . . . U
H007 H 0.9972 0.6054 0.2939 0.042 Uiso 1 calc . . R .
C008 C 0.7362(7) 0.6988(5) 0.4476(4) 0.0514(12) Uani 1 d . . . U
H00A H 0.7351 0.7745 0.4738 0.062 Uiso 1 calc . . R .
H00B H 0.7098 0.6473 0.5000 0.062 Uiso 1 calc . . R .
C009 C 0.9003(6) 0.6711(5) 0.4078(4) 0.0406(11) Uani 1 d . . . U
H00C H 0.9594 0.7402 0.4014 0.049 Uiso 1 calc . . R .
H00D H 0.9542 0.6237 0.4546 0.049 Uiso 1 calc . . R .
C00A C 0.8206(7) 0.6826(6) 0.2357(5) 0.0561(15) Uani 1 d . . . U
H00E H 0.8892 0.7449 0.2201 0.067 Uiso 1 calc . . R .
H00F H 0.8109 0.6370 0.1772 0.067 Uiso 1 calc . . R .
C00B C 0.6671(8) 0.7276(6) 0.2596(5) 0.0561(15) Uani 1 d . . . U
H00G H 0.5977 0.7117 0.2052 0.067 Uiso 1 calc . . R .
H00H H 0.6762 0.8086 0.2645 0.067 Uiso 1 calc . . R .
C00C C 0.8287(7) 0.4972(5) 0.3207(5) 0.0518(14) Uani 1 d . . . U
H00I H 0.8073 0.4693 0.2554 0.062 Uiso 1 calc . . R .
H00J H 0.9065 0.4484 0.3499 0.062 Uiso 1 calc . . R .
C00E C 0.6835(8) 0.4905(5) 0.3795(6) 0.0598(16) Uani 1 d . . . U
H00K H 0.6338 0.4189 0.3661 0.072 Uiso 1 calc . . R .
H00L H 0.7120 0.4910 0.4482 0.072 Uiso 1 calc . . R .
C00F C 0.5927(9) 0.6867(7) 0.3491(7) 0.0791(18) Uani 1 d . . . U
H00M H 0.4971 0.7285 0.3640 0.095 Uiso 1 calc . . R .
N00G N 0.5741(9) 0.5755(7) 0.3637(7) 0.107(2) Uani 1 d . . . U
H00N H 0.5188 0.5521 0.3115 0.128 Uiso 1 calc . . R .
H00O H 0.5087 0.5707 0.4151 0.128 Uiso 1 calc . . R .

loop_
_atom_site_aniso_label
_atom_site_aniso_U_11
_atom_site_aniso_U_22
_atom_site_aniso_U_33
_atom_site_aniso_U_23
_atom_site_aniso_U_13
_atom_site_aniso_U_12
Sb01 0.02257(13) 0.02644(13) 0.03175(14) -0.00009(11) -0.00044(11) 0.00050(10)
Cl02 0.0329(6) 0.0441(6) 0.0456(6) -0.0005(5) 0.0008(6) -0.0042(5)
Cl03 0.0400(7) 0.0356(6) 0.0723(10) -0.0006(6) -0.0163(7) -0.0074(5)
Cl04 0.0399(6) 0.0660(8) 0.0452(7) 0.0206(6) 0.0021(6) 0.0066(7)
Cl05 0.0519(8) 0.0631(9) 0.0555(9) 0.0089(7) 0.0033(7) -0.0011(7)
Cl06 0.0852(13) 0.0558(8) 0.0517(8) -0.0065(7) -0.0014(9) 0.0269(9)
N007 0.0244(16) 0.040(2) 0.041(2) -0.0051(19) 0.0039(14) 0.0015(17)
C008 0.051(3) 0.049(2) 0.054(3) -0.014(2) 0.019(3) 0.004(2)
C009 0.037(2) 0.043(3) 0.041(3) -0.009(2) -0.0042(19) 0.001(2)
C00A 0.042(3) 0.083(4) 0.043(3) 0.024(3) 0.006(2) 0.005(3)
C00B 0.052(3) 0.056(3) 0.060(3) 0.014(3) -0.007(3) 0.015(3)
C00C 0.042(3) 0.040(3) 0.074(4) -0.010(3) 0.010(3) -0.003(2)
C00E 0.056(3) 0.053(3) 0.071(4) 0.006(3) 0.014(3) -0.019(2)
C00F 0.056(3) 0.065(3) 0.116(4) 0.000(4) 0.039(3) 0.005(3)
N00G 0.082(4) 0.103(4) 0.136(5) 0.020(4) 0.046(4) 0.012(3)

loop_
_atom_type_symbol
_atom_type_description
_atom_type_scat_dispersion_real
_atom_type_scat_dispersion_imag
_atom_type_scat_source
C C 0.0033 0.0016 'International Tables Vol C Tables 4.2.6.8 and 6.1.1.4'
H H 0.0000 0.0000 'International Tables Vol C Tables 4.2.6.8 and 6.1.1.4'
Cl Cl 0.1484 0.1585 'International Tables Vol C Tables 4.2.6.8 and 6.1.1.4'
N N 0.0061 0.0033 'International Tables Vol C Tables 4.2.6.8 and 6.1.1.4'
Sb Sb -0.5866 1.5461 'International Tables Vol C Tables 4.2.6.8 and 6.1.1.4'

loop_
_geom_angle_atom_site_label_1
_geom_angle_atom_site_label_2
_geom_angle_atom_site_label_3
_geom_angle
_geom_angle_site_symmetry_1
_geom_angle_site_symmetry_3
_geom_angle_publ_flag
Cl03 Sb01 Cl02 87.31(5) . . ?
Cl03 Sb01 Cl04 88.40(5) . . ?
Cl03 Sb01 Cl05 89.05(5) . . ?
Cl03 Sb01 Cl06 89.32(7) . . ?
Cl04 Sb01 Cl02 174.40(5) . . ?
Cl04 Sb01 Cl05 90.50(5) . . ?
Cl04 Sb01 Cl06 88.57(6) . . ?
Cl05 Sb01 Cl02 93.01(5) . . ?
Cl06 Sb01 Cl02 87.80(5) . . ?
Cl06 Sb01 Cl05 178.15(7) . . ?
C009 N007 C00A 112.7(5) . . ?
C009 N007 C00C 111.8(5) . . ?
C00A N007 C00C 113.2(5) . . ?
C009 C008 C00F 109.7(4) . . ?
N007 C009 C008 112.8(4) . . ?
C00B C00A N007 115.9(5) . . ?
C00A C00B C00F 117.3(6) . . ?
C00E C00C N007 114.1(5) . . ?
N00G C00E C00C 116.1(6) . . ?
C00B C00F C008 107.3(6) . . ?
N00G C00F C008 92.8(8) . . ?
N00G C00F C00B 120.1(8) . . ?
C00F N00G C00E 131.0(8) . . ?

loop_
_geom_bond_atom_site_label_1
_geom_bond_atom_site_label_2
_geom_bond_distance
_geom_bond_site_symmetry_2
_geom_bond_publ_flag
Sb01 Cl02 2.7596(13) . ?
Sb01 Cl03 2.4407(13) . ?
Sb01 Cl04 2.5100(12) . ?
Sb01 Cl05 2.6905(19) . ?
Sb01 Cl06 2.5841(17) . ?
N007 C009 1.467(6) . ?
N007 C00A 1.479(7) . ?
N007 C00C 1.511(7) . ?
C008 C009 1.542(7) . ?
C008 C00F 1.827(12) . ?
C00A C00B 1.456(8) . ?
C00B C00F 1.462(11) . ?
C00C C00E 1.482(8) . ?
C00E N00G 1.397(10) . ?
C00F N00G 1.349(11) . ?
